data_7128984
loop_
_publ_author_name
'Liang, Qiuming'
'Hayashi, Kasumi'
'li, Longfei longfei'
'Song, Datong'

_publ_section_title
;
 Dioxygenation of unprotected mesoionic N&#x2011;heterocyclic olefins
;
_journal_name_full 'Chemical Communications'
_journal_paper_doi 10.1039/D1CC04695K
_journal_year 2021
_chemical_formula_sum 'C25 H25 N3'
_chemical_formula_weight 367.48
_space_group_crystal_system orthorhombic
_space_group_IT_number 43
_space_group_name_Hall 'F 2 -2d'
_space_group_name_H-M_alt 'F d d 2'
_atom_sites_solution_hydrogens mixed
_audit_creation_method SHELXL-2016/6
_audit_update_record
;
2021-08-19 deposited with the CCDC.	2021-09-22 downloaded from the CCDC.
;
_cell_angle_alpha 90
_cell_angle_beta 90
_cell_angle_gamma 90
_cell_formula_units_Z 16
_cell_length_a 25.226(9)
_cell_length_b 45.845(16)
_cell_length_c 7.020(3)
_cell_measurement_reflns_used 44891
_cell_measurement_temperature 150(2)
_cell_measurement_theta_max 27.505
_cell_measurement_theta_min 3.744
_cell_volume 8119(5)
_computing_structure_refinement 'SHELXL-2016/6 (Sheldrick, 2016)'
_computing_structure_solution 'SHELXT 2018/2 (Sheldrick, 2018)'
_diffrn_ambient_temperature 150(2)
_diffrn_measured_fraction_theta_full 0.995
_diffrn_measured_fraction_theta_max 0.993
_diffrn_measurement_device_type 'Bruker Kappa Photon II'
_diffrn_measurement_method 'omega and phi scans'
_diffrn_radiation_type MoK\a
_diffrn_radiation_wavelength 0.71073
_diffrn_reflns_av_R_equivalents 0.0811
_diffrn_reflns_av_unetI/netI 0.0806
_diffrn_reflns_Laue_measured_fraction_full 0.995
_diffrn_reflns_Laue_measured_fraction_max 0.993
_diffrn_reflns_limit_h_max 32
_diffrn_reflns_limit_h_min -32
_diffrn_reflns_limit_k_max 59
_diffrn_reflns_limit_k_min -59
_diffrn_reflns_limit_l_max 8
_diffrn_reflns_limit_l_min -9
_diffrn_reflns_number 44891
_diffrn_reflns_point_group_measured_fraction_full 0.996
_diffrn_reflns_point_group_measured_fraction_max 0.991
_diffrn_reflns_theta_full 25.242
_diffrn_reflns_theta_max 27.505
_diffrn_reflns_theta_min 3.744
_exptl_absorpt_coefficient_mu 0.071
_exptl_absorpt_correction_T_max 0.7282
_exptl_absorpt_correction_T_min 0.6568
_exptl_absorpt_correction_type multi-scan
_exptl_absorpt_process_details
;
 SADABS 2016/2: Krause, L., Herbst-Irmer, R., Sheldrick G.M. & Stalke D.,
 J. Appl. Cryst. 48 (2015) 3-10
;
_exptl_crystal_colour 'dark green'
_exptl_crystal_density_diffrn 1.203
_exptl_crystal_description block
_exptl_crystal_F_000 3136
_exptl_crystal_size_max 0.4
_exptl_crystal_size_mid 0.3
_exptl_crystal_size_min 0.2
_refine_diff_density_max 0.162
_refine_diff_density_min -0.155
_refine_diff_density_rms 0.041
_refine_ls_abs_structure_details
;
 Flack x determined using 1248 quotients [(I+)-(I-)]/[(I+)+(I-)]
 (Parsons, Flack and Wagner, Acta Cryst. B69 (2013) 249-259).
;
_refine_ls_abs_structure_Flack -0.5(10)
_refine_ls_extinction_coef 0.00117(18)
_refine_ls_extinction_expression Fc^*^=kFc[1+0.001xFc^2^\l^3^/sin(2\q)]^-1/4^
_refine_ls_extinction_method 'SHELXL-2016/6 (Sheldrick 2016)'
_refine_ls_goodness_of_fit_ref 1.045
_refine_ls_hydrogen_treatment mixed
_refine_ls_matrix_type full
_refine_ls_number_parameters 262
_refine_ls_number_reflns 4628
_refine_ls_number_restraints 1
_refine_ls_restrained_S_all 1.045
_refine_ls_R_factor_all 0.0745
_refine_ls_R_factor_gt 0.0447
_refine_ls_shift/su_max 0.000
_refine_ls_shift/su_mean 0.000
_refine_ls_structure_factor_coef Fsqd
_refine_ls_weighting_details 'w=1/[\s^2^(Fo^2^)+(0.0094P)^2^+2.6764P] where P=(Fo^2^+2Fc^2^)/3'
_refine_ls_weighting_scheme calc
_refine_ls_wR_factor_gt 0.0899
_refine_ls_wR_factor_ref 0.0988
_reflns_Friedel_coverage 0.845
_reflns_Friedel_fraction_full 0.999
_reflns_Friedel_fraction_max 0.989
_reflns_number_gt 3419
_reflns_number_total 4628
_reflns_threshold_expression 'I > 2\s(I)'
_cod_data_source_file d1cc04695k2.cif
_cod_data_source_block wl453
_cod_database_code 7128984
_shelx_shelxl_version_number 2016/6
_shelx_space_group_comment
;
The symmetry employed for this shelxl refinement is uniquely defined
by the following loop, which should always be used as a source of
symmetry information in preference to the above space-group names.
They are only intended as comments.
;

loop_
_space_group_symop_operation_xyz
'x, y, z'
'-x, -y, z'
'-x+1/4, y+1/4, z+1/4'
'x+1/4, -y+1/4, z+1/4'
'x, y+1/2, z+1/2'
'-x, -y+1/2, z+1/2'
'-x+1/4, y+3/4, z+3/4'
'x+1/4, -y+3/4, z+3/4'
'x+1/2, y, z+1/2'
'-x+1/2, -y, z+1/2'
'-x+3/4, y+1/4, z+3/4'
'x+3/4, -y+1/4, z+3/4'
'x+1/2, y+1/2, z'
'-x+1/2, -y+1/2, z'
'-x+3/4, y+3/4, z+1/4'
'x+3/4, -y+3/4, z+1/4'

loop_
_atom_site_label
_atom_site_type_symbol
_atom_site_fract_x
_atom_site_fract_y
_atom_site_fract_z
_atom_site_U_iso_or_equiv
_atom_site_adp_type
_atom_site_occupancy
_atom_site_site_symmetry_order
_atom_site_calc_flag
_atom_site_refinement_flags_posn
_atom_site_refinement_flags_adp
_atom_site_refinement_flags_occupancy
_atom_site_disorder_assembly
_atom_site_disorder_group
N1 N -0.31147(8) -0.06616(4) 0.7748(3) 0.0392(5) Uani 1 1 d . . . . .
C1 C -0.45778(9) -0.11566(5) 0.6561(4) 0.0350(5) Uani 1 1 d . . . . .
H1A H -0.462144 -0.095095 0.661485 0.042 Uiso 1 1 calc R U . . .
N2 N -0.30990(9) -0.03732(4) 0.7406(3) 0.0408(5) Uani 1 1 d . . . . .
C2 C -0.50179(10) -0.13324(6) 0.6348(4) 0.0417(6) Uani 1 1 d . . . . .
H2A H -0.535945 -0.124563 0.628307 0.050 Uiso 1 1 calc R U . . .
C3 C -0.49714(11) -0.16318(6) 0.6229(4) 0.0449(7) Uani 1 1 d . . . . .
H3A H -0.527697 -0.175063 0.607604 0.054 Uiso 1 1 calc R U . . .
N3 N -0.35067(8) -0.03344(4) 0.6232(3) 0.0343(5) Uani 1 1 d . . . . .
C4 C -0.44775(11) -0.17546(5) 0.6333(4) 0.0447(7) Uani 1 1 d . . . . .
H4A H -0.443942 -0.196019 0.623622 0.054 Uiso 1 1 calc R U . . .
C5 C -0.40349(10) -0.15821(5) 0.6578(4) 0.0400(6) Uani 1 1 d . . . . .
H5A H -0.369740 -0.167296 0.666765 0.048 Uiso 1 1 calc R U . . .
C6 C -0.40655(9) -0.12763(5) 0.6700(3) 0.0314(5) Uani 1 1 d . . . . .
C7 C -0.35921(10) -0.11092(5) 0.7050(4) 0.0346(6) Uani 1 1 d . . . . .
H7 H -0.3248(11) -0.1209(6) 0.763(4) 0.056(8) Uiso 1 1 d . . . . .
C8 C -0.35198(9) -0.08116(5) 0.6826(3) 0.0335(6) Uani 1 1 d . . . . .
C9 C -0.37759(9) -0.05845(5) 0.5783(3) 0.0312(6) Uani 1 1 d . . . . .
C10 C -0.41493(9) -0.06032(5) 0.4178(3) 0.0310(5) Uani 1 1 d . . . . .
C11 C -0.40923(10) -0.08316(5) 0.2885(3) 0.0365(6) Uani 1 1 d . . . . .
H11A H -0.382058 -0.097201 0.307819 0.044 Uiso 1 1 calc R U . . .
C12 C -0.44225(10) -0.08578(6) 0.1329(4) 0.0431(6) Uani 1 1 d . . . . .
H12A H -0.437195 -0.101254 0.044799 0.052 Uiso 1 1 calc R U . . .
C13 C -0.48267(11) -0.06591(6) 0.1052(4) 0.0481(7) Uani 1 1 d . . . . .
H13A H -0.505693 -0.067775 -0.001184 0.058 Uiso 1 1 calc R U . . .
C14 C -0.48939(11) -0.04342(6) 0.2325(4) 0.0446(7) Uani 1 1 d . . . . .
H14A H -0.517162 -0.029738 0.213219 0.054 Uiso 1 1 calc R U . . .
C15 C -0.45615(10) -0.04042(5) 0.3889(4) 0.0375(6) Uani 1 1 d . . . . .
H15A H -0.461412 -0.024858 0.476231 0.045 Uiso 1 1 calc R U . . .
C16 C -0.36187(9) -0.00395(5) 0.5628(4) 0.0353(6) Uani 1 1 d . . . . .
C17 C -0.33890(9) 0.00649(5) 0.3969(4) 0.0367(6) Uani 1 1 d . . . . .
C18 C -0.35031(10) 0.03529(5) 0.3462(4) 0.0397(6) Uani 1 1 d . . . . .
H18A H -0.334865 0.043100 0.233870 0.048 Uiso 1 1 calc R U . . .
C19 C -0.38322(11) 0.05274(5) 0.4539(4) 0.0430(7) Uani 1 1 d . . . . .
C20 C -0.40645(10) 0.04081(5) 0.6163(4) 0.0445(7) Uani 1 1 d . . . . .
H20A H -0.430389 0.052402 0.688313 0.053 Uiso 1 1 calc R U . . .
C21 C -0.39589(10) 0.01274(5) 0.6762(4) 0.0393(6) Uani 1 1 d . . . . .
C22 C -0.30351(11) -0.01212(6) 0.2740(4) 0.0466(7) Uani 1 1 d . . . . .
H22A H -0.274441 -0.019933 0.351258 0.070 Uiso 1 1 calc R U . . .
H22B H -0.288947 -0.000260 0.170310 0.070 Uiso 1 1 calc R U . . .
H22C H -0.324126 -0.028277 0.220411 0.070 Uiso 1 1 calc R U . . .
C23 C -0.39343(13) 0.08416(5) 0.4015(5) 0.0573(8) Uani 1 1 d . . . . .
H23A H -0.431680 0.087362 0.388719 0.086 Uiso 1 1 calc R U . . .
H23B H -0.375921 0.088612 0.280305 0.086 Uiso 1 1 calc R U . . .
H23C H -0.379335 0.096918 0.501375 0.086 Uiso 1 1 calc R U . . .
C24 C -0.41945(13) 0.00066(6) 0.8575(4) 0.0574(8) Uani 1 1 d . . . . .
H24A H -0.448276 0.013392 0.900522 0.086 Uiso 1 1 calc R U . . .
H24B H -0.391996 -0.000284 0.956114 0.086 Uiso 1 1 calc R U . . .
H24C H -0.433365 -0.018954 0.833635 0.086 Uiso 1 1 calc R U . . .
C25 C -0.27082(12) -0.07924(6) 0.8937(5) 0.0568(8) Uani 1 1 d . . . . .
H25A H -0.287519 -0.091719 0.989862 0.085 Uiso 1 1 calc R U . . .
H25B H -0.250471 -0.063830 0.957121 0.085 Uiso 1 1 calc R U . . .
H25C H -0.247019 -0.090991 0.814470 0.085 Uiso 1 1 calc R U . . .

loop_
_atom_site_aniso_label
_atom_site_aniso_U_11
_atom_site_aniso_U_22
_atom_site_aniso_U_33
_atom_site_aniso_U_23
_atom_site_aniso_U_13
_atom_site_aniso_U_12
N1 0.0402(12) 0.0389(12) 0.0385(13) 0.0055(10) -0.0102(10) -0.0075(9)
C1 0.0393(13) 0.0321(12) 0.0335(13) 0.0059(11) 0.0015(12) -0.0008(10)
N2 0.0432(13) 0.0403(12) 0.0390(13) 0.0016(10) -0.0081(11) -0.0084(9)
C2 0.0362(13) 0.0489(16) 0.0400(16) 0.0110(13) 0.0006(12) -0.0036(12)
C3 0.0490(16) 0.0445(16) 0.0413(16) 0.0027(13) 0.0006(13) -0.0148(13)
N3 0.0386(11) 0.0325(11) 0.0320(12) -0.0011(9) -0.0035(10) -0.0057(8)
C4 0.0586(18) 0.0315(13) 0.0439(16) -0.0025(13) 0.0046(14) -0.0054(12)
C5 0.0420(14) 0.0341(13) 0.0438(16) 0.0016(12) 0.0046(12) 0.0027(11)
C6 0.0395(13) 0.0309(12) 0.0238(12) 0.0029(10) 0.0031(10) 0.0003(10)
C7 0.0339(13) 0.0336(13) 0.0363(15) 0.0056(11) -0.0015(11) 0.0007(10)
C8 0.0307(12) 0.0418(14) 0.0281(13) 0.0017(11) 0.0002(11) -0.0040(10)
C9 0.0340(13) 0.0289(12) 0.0308(14) -0.0002(10) -0.0004(10) -0.0046(10)
C10 0.0321(12) 0.0324(12) 0.0284(12) 0.0064(10) 0.0014(10) -0.0058(10)
C11 0.0416(15) 0.0343(13) 0.0337(14) 0.0012(11) -0.0018(12) -0.0004(11)
C12 0.0543(16) 0.0422(15) 0.0328(14) -0.0025(12) -0.0035(13) -0.0053(12)
C13 0.0526(16) 0.0540(17) 0.0376(16) 0.0052(13) -0.0143(13) -0.0074(13)
C14 0.0435(15) 0.0457(16) 0.0446(17) 0.0066(13) -0.0089(13) 0.0043(13)
C15 0.0406(14) 0.0353(13) 0.0366(14) 0.0003(11) -0.0030(12) -0.0009(11)
C16 0.0394(13) 0.0273(12) 0.0393(15) -0.0023(10) -0.0014(12) -0.0050(10)
C17 0.0392(13) 0.0304(13) 0.0405(15) -0.0021(11) 0.0028(12) -0.0026(10)
C18 0.0463(15) 0.0322(13) 0.0407(15) 0.0010(11) 0.0018(12) -0.0032(11)
C19 0.0486(16) 0.0325(13) 0.0478(17) -0.0066(12) -0.0069(13) -0.0003(12)
C20 0.0462(16) 0.0398(15) 0.0475(17) -0.0139(13) 0.0025(14) 0.0017(12)
C21 0.0426(14) 0.0403(14) 0.0349(14) -0.0091(11) 0.0034(12) -0.0087(11)
C22 0.0535(16) 0.0386(14) 0.0478(17) 0.0027(13) 0.0155(14) 0.0028(12)
C23 0.076(2) 0.0353(14) 0.061(2) -0.0024(15) -0.0006(17) 0.0072(14)
C24 0.068(2) 0.0601(18) 0.0439(18) -0.0050(14) 0.0189(16) -0.0049(15)
C25 0.0547(17) 0.0598(18) 0.0559(19) 0.0144(16) -0.0269(16) -0.0111(14)

loop_
_atom_type_symbol
_atom_type_description
_atom_type_scat_dispersion_real
_atom_type_scat_dispersion_imag
_atom_type_scat_source
C C 0.0033 0.0016 'International Tables Vol C Tables 4.2.6.8 and 6.1.1.4'
H H 0.0000 0.0000 'International Tables Vol C Tables 4.2.6.8 and 6.1.1.4'
N N 0.0061 0.0033 'International Tables Vol C Tables 4.2.6.8 and 6.1.1.4'

loop_
_geom_angle_atom_site_label_1
_geom_angle_atom_site_label_2
_geom_angle_atom_site_label_3
_geom_angle
_geom_angle_site_symmetry_1
_geom_angle_site_symmetry_3
_geom_angle_publ_flag
N2 N1 C8 115.12(19) . . ?
N2 N1 C25 119.2(2) . . ?
C8 N1 C25 125.6(2) . . ?
C2 C1 C6 121.2(2) . . ?
C2 C1 H1A 119.4 . . ?
C6 C1 H1A 119.4 . . ?
N3 N2 N1 102.70(18) . . ?
C1 C2 C3 121.3(3) . . ?
C1 C2 H2A 119.4 . . ?
C3 C2 H2A 119.4 . . ?
C4 C3 C2 118.9(2) . . ?
C4 C3 H3A 120.6 . . ?
C2 C3 H3A 120.6 . . ?
N2 N3 C9 114.47(19) . . ?
N2 N3 C16 117.29(18) . . ?
C9 N3 C16 128.2(2) . . ?
C3 C4 C5 120.5(2) . . ?
C3 C4 H4A 119.7 . . ?
C5 C4 H4A 119.7 . . ?
C4 C5 C6 122.3(2) . . ?
C4 C5 H5A 118.8 . . ?
C6 C5 H5A 118.8 . . ?
C5 C6 C1 115.8(2) . . ?
C5 C6 C7 119.7(2) . . ?
C1 C6 C7 124.5(2) . . ?
C8 C7 C6 127.9(2) . . ?
C8 C7 H7 111.0(14) . . ?
C6 C7 H7 121.0(14) . . ?
C7 C8 N1 122.1(2) . . ?
C7 C8 C9 135.8(2) . . ?
N1 C8 C9 102.15(19) . . ?
N3 C9 C8 105.5(2) . . ?
N3 C9 C10 122.9(2) . . ?
C8 C9 C10 129.8(2) . . ?
C11 C10 C15 118.2(2) . . ?
C11 C10 C9 118.5(2) . . ?
C15 C10 C9 123.3(2) . . ?
C12 C11 C10 121.3(2) . . ?
C12 C11 H11A 119.4 . . ?
C10 C11 H11A 119.4 . . ?
C11 C12 C13 120.0(3) . . ?
C11 C12 H12A 120.0 . . ?
C13 C12 H12A 120.0 . . ?
C14 C13 C12 119.6(3) . . ?
C14 C13 H13A 120.2 . . ?
C12 C13 H13A 120.2 . . ?
C13 C14 C15 120.9(2) . . ?
C13 C14 H14A 119.5 . . ?
C15 C14 H14A 119.5 . . ?
C14 C15 C10 120.0(2) . . ?
C14 C15 H15A 120.0 . . ?
C10 C15 H15A 120.0 . . ?
C17 C16 C21 123.1(2) . . ?
C17 C16 N3 119.2(2) . . ?
C21 C16 N3 117.7(2) . . ?
C16 C17 C18 117.0(2) . . ?
C16 C17 C22 122.2(2) . . ?
C18 C17 C22 120.8(2) . . ?
C19 C18 C17 122.2(3) . . ?
C19 C18 H18A 118.9 . . ?
C17 C18 H18A 118.9 . . ?
C18 C19 C20 118.3(2) . . ?
C18 C19 C23 121.6(3) . . ?
C20 C19 C23 120.2(3) . . ?
C21 C20 C19 122.3(2) . . ?
C21 C20 H20A 118.9 . . ?
C19 C20 H20A 118.9 . . ?
C20 C21 C16 117.1(2) . . ?
C20 C21 C24 121.5(2) . . ?
C16 C21 C24 121.4(2) . . ?
C17 C22 H22A 109.5 . . ?
C17 C22 H22B 109.5 . . ?
H22A C22 H22B 109.5 . . ?
C17 C22 H22C 109.5 . . ?
H22A C22 H22C 109.5 . . ?
H22B C22 H22C 109.5 . . ?
C19 C23 H23A 109.5 . . ?
C19 C23 H23B 109.5 . . ?
H23A C23 H23B 109.5 . . ?
C19 C23 H23C 109.5 . . ?
H23A C23 H23C 109.5 . . ?
H23B C23 H23C 109.5 . . ?
C21 C24 H24A 109.5 . . ?
C21 C24 H24B 109.5 . . ?
H24A C24 H24B 109.5 . . ?
C21 C24 H24C 109.5 . . ?
H24A C24 H24C 109.5 . . ?
H24B C24 H24C 109.5 . . ?
N1 C25 H25A 109.5 . . ?
N1 C25 H25B 109.5 . . ?
H25A C25 H25B 109.5 . . ?
N1 C25 H25C 109.5 . . ?
H25A C25 H25C 109.5 . . ?
H25B C25 H25C 109.5 . . ?

loop_
_geom_bond_atom_site_label_1
_geom_bond_atom_site_label_2
_geom_bond_distance
_geom_bond_site_symmetry_2
_geom_bond_publ_flag
N1 N2 1.344(3) . ?
N1 C8 1.392(3) . ?
N1 C25 1.452(3) . ?
C1 C2 1.380(3) . ?
C1 C6 1.407(3) . ?
C1 H1A 0.9500 . ?
N2 N3 1.330(3) . ?
C2 C3 1.380(4) . ?
C2 H2A 0.9500 . ?
C3 C4 1.369(4) . ?
C3 H3A 0.9500 . ?
N3 C9 1.370(3) . ?
N3 C16 1.445(3) . ?
C4 C5 1.379(4) . ?
C4 H4A 0.9500 . ?
C5 C6 1.406(3) . ?
C5 H5A 0.9500 . ?
C6 C7 1.440(3) . ?
C7 C8 1.385(3) . ?
C7 H7 1.06(3) . ?
C8 C9 1.428(3) . ?
C9 C10 1.471(3) . ?
C10 C11 1.394(3) . ?
C10 C15 1.398(3) . ?
C11 C12 1.379(4) . ?
C11 H11A 0.9500 . ?
C12 C13 1.381(4) . ?
C12 H12A 0.9500 . ?
C13 C14 1.375(4) . ?
C13 H13A 0.9500 . ?
C14 C15 1.388(4) . ?
C14 H14A 0.9500 . ?
C15 H15A 0.9500 . ?
C16 C17 1.386(4) . ?
C16 C21 1.399(4) . ?
C17 C18 1.397(3) . ?
C17 C22 1.506(3) . ?
C18 C19 1.379(4) . ?
C18 H18A 0.9500 . ?
C19 C20 1.394(4) . ?
C19 C23 1.509(3) . ?
C20 C21 1.379(4) . ?
C20 H20A 0.9500 . ?
C21 C24 1.510(4) . ?
C22 H22A 0.9800 . ?
C22 H22B 0.9800 . ?
C22 H22C 0.9800 . ?
C23 H23A 0.9800 . ?
C23 H23B 0.9800 . ?
C23 H23C 0.9800 . ?
C24 H24A 0.9800 . ?
C24 H24B 0.9800 . ?
C24 H24C 0.9800 . ?
C25 H25A 0.9800 . ?
C25 H25B 0.9800 . ?
C25 H25C 0.9800 . ?

loop_
_geom_torsion_atom_site_label_1
_geom_torsion_atom_site_label_2
_geom_torsion_atom_site_label_3
_geom_torsion_atom_site_label_4
_geom_torsion
_geom_torsion_site_symmetry_1
_geom_torsion_site_symmetry_2
_geom_torsion_site_symmetry_3
_geom_torsion_site_symmetry_4
_geom_torsion_publ_flag
C8 N1 N2 N3 0.2(3) . . . . ?
C25 N1 N2 N3 177.4(2) . . . . ?
C6 C1 C2 C3 -1.2(4) . . . . ?
C1 C2 C3 C4 0.3(4) . . . . ?
N1 N2 N3 C9 -1.1(3) . . . . ?
N1 N2 N3 C16 177.6(2) . . . . ?
C2 C3 C4 C5 0.8(4) . . . . ?
C3 C4 C5 C6 -1.1(4) . . . . ?
C4 C5 C6 C1 0.2(4) . . . . ?
C4 C5 C6 C7 176.9(2) . . . . ?
C2 C1 C6 C5 0.9(4) . . . . ?
C2 C1 C6 C7 -175.6(2) . . . . ?
C5 C6 C7 C8 165.3(2) . . . . ?
C1 C6 C7 C8 -18.3(4) . . . . ?
C6 C7 C8 N1 159.3(2) . . . . ?
C6 C7 C8 C9 -20.7(5) . . . . ?
N2 N1 C8 C7 -179.3(2) . . . . ?
C25 N1 C8 C7 3.7(4) . . . . ?
N2 N1 C8 C9 0.7(3) . . . . ?
C25 N1 C8 C9 -176.3(3) . . . . ?
N2 N3 C9 C8 1.6(3) . . . . ?
C16 N3 C9 C8 -177.0(2) . . . . ?
N2 N3 C9 C10 -164.6(2) . . . . ?
C16 N3 C9 C10 16.8(4) . . . . ?
C7 C8 C9 N3 178.7(3) . . . . ?
N1 C8 C9 N3 -1.2(2) . . . . ?
C7 C8 C9 C10 -16.4(5) . . . . ?
N1 C8 C9 C10 163.7(2) . . . . ?
N3 C9 C10 C11 129.5(2) . . . . ?
C8 C9 C10 C11 -33.1(4) . . . . ?
N3 C9 C10 C15 -50.9(3) . . . . ?
C8 C9 C10 C15 146.5(3) . . . . ?
C15 C10 C11 C12 1.7(3) . . . . ?
C9 C10 C11 C12 -178.6(2) . . . . ?
C10 C11 C12 C13 -1.4(4) . . . . ?
C11 C12 C13 C14 0.6(4) . . . . ?
C12 C13 C14 C15 -0.1(4) . . . . ?
C13 C14 C15 C10 0.5(4) . . . . ?
C11 C10 C15 C14 -1.2(4) . . . . ?
C9 C10 C15 C14 179.1(2) . . . . ?
N2 N3 C16 C17 91.4(3) . . . . ?
C9 N3 C16 C17 -90.0(3) . . . . ?
N2 N3 C16 C21 -88.7(3) . . . . ?
C9 N3 C16 C21 89.8(3) . . . . ?
C21 C16 C17 C18 1.1(4) . . . . ?
N3 C16 C17 C18 -179.0(2) . . . . ?
C21 C16 C17 C22 -178.3(2) . . . . ?
N3 C16 C17 C22 1.5(4) . . . . ?
C16 C17 C18 C19 -0.6(4) . . . . ?
C22 C17 C18 C19 178.9(2) . . . . ?
C17 C18 C19 C20 -1.3(4) . . . . ?
C17 C18 C19 C23 177.5(3) . . . . ?
C18 C19 C20 C21 2.7(4) . . . . ?
C23 C19 C20 C21 -176.1(3) . . . . ?
C19 C20 C21 C16 -2.2(4) . . . . ?
C19 C20 C21 C24 177.1(3) . . . . ?
C17 C16 C21 C20 0.2(4) . . . . ?
N3 C16 C21 C20 -179.7(2) . . . . ?
C17 C16 C21 C24 -179.1(2) . . . . ?
N3 C16 C21 C24 1.0(4) . . . . ?
